data_4001262
loop_
_publ_author_name
'Cho, Jung Young'
'Millican, Jasmine N.'
'Capan, Cigdem'
'Sokolov, Dmitry A.'
'Moldovan, Monica'
'Karki, Amar B.'
'Young, David P.'
'Aronson, Meigan C.'
'Chan, Julia Y.'

_publ_section_title
;
 Crystal Growth, Structure, and Physical Properties ofLn2MGa12(Ln= La,
 Ce;M= Ni, Cu)
;
_journal_issue 19
_journal_name_full 'Chemistry of Materials'
_journal_page_first 6116
_journal_paper_doi 10.1021/cm801693t
_journal_volume 20
_journal_year 2008
_chemical_formula_sum 'Ga12 La2 Ni'
_chemical_formula_weight 1173.17
_chemical_name_systematic
; 
 ? 
;
_space_group_IT_number 125
_symmetry_cell_setting tetragonal
_symmetry_space_group_name_Hall '-P 4a 2b'
_symmetry_space_group_name_H-M 'P 4/n b m :2'
_atom_sites_solution_primary direct
_atom_sites_solution_secondary difmap
_audit_creation_method SHELXL-97
_cell_angle_alpha 90.00
_cell_angle_beta 90.00
_cell_angle_gamma 90.00
_cell_formula_units_Z 2
_cell_length_a 6.073(3)
_cell_length_b 6.073(3)
_cell_length_c 15.547(5)
_cell_measurement_temperature 298(2)
_cell_volume 573.4(4)
_computing_cell_refinement 'Denzo and Scalepack (Otwinowski & Minor, 1997)'
_computing_data_collection 'COLLECT (Nonius, 2000)'
_computing_data_reduction 'Denzo and Scalepack (Otwinowski & Minor, 1997)'
_computing_publication_material 'SHELXL-97 (Sheldrick, 1997)'
_computing_structure_refinement 'SHELXL-97 (Sheldrick, 1997)'
_computing_structure_solution 'SHELXS-97 (Sheldrick, 1990)'
_diffrn_ambient_temperature 298(2)
_diffrn_measured_fraction_theta_full 0.994
_diffrn_measured_fraction_theta_max 0.994
_diffrn_measurement_device_type 'KappaCCD (with Oxford Cryostram)'
_diffrn_measurement_method ' \w scans \k offsets'
_diffrn_radiation_monochromator graphite
_diffrn_radiation_source 'fine-focus sealed tube'
_diffrn_radiation_type MoK\a
_diffrn_radiation_wavelength 0.71073
_diffrn_reflns_av_R_equivalents 0.0310
_diffrn_reflns_av_sigmaI/netI 0.0376
_diffrn_reflns_limit_h_max 8
_diffrn_reflns_limit_h_min -8
_diffrn_reflns_limit_k_max 6
_diffrn_reflns_limit_k_min -6
_diffrn_reflns_limit_l_max 21
_diffrn_reflns_limit_l_min -20
_diffrn_reflns_number 1449
_diffrn_reflns_theta_full 30.03
_diffrn_reflns_theta_max 30.03
_diffrn_reflns_theta_min 2.62
_diffrn_standards_decay_% none
_exptl_absorpt_coefficient_mu 36.474
_exptl_absorpt_correction_T_max 0.4625
_exptl_absorpt_correction_T_min 0.2628
_exptl_absorpt_correction_type multi-scan
_exptl_absorpt_process_details 'HKL Scalepack (Otwinowski & Minor 1997)'
_exptl_crystal_colour silver
_exptl_crystal_density_diffrn 6.795
_exptl_crystal_density_method 'not measured'
_exptl_crystal_description 'thin plates'
_exptl_crystal_F_000 1028
_exptl_crystal_size_max 0.05
_exptl_crystal_size_mid 0.03
_exptl_crystal_size_min 0.03
_refine_diff_density_max 2.164
_refine_diff_density_min -1.546
_refine_diff_density_rms 0.319
_refine_ls_extinction_coef 0.0014(2)
_refine_ls_extinction_expression Fc^*^=kFc[1+0.001xFc^2^\l^3^/sin(2\q)]^-1/4^
_refine_ls_extinction_method SHELXL
_refine_ls_goodness_of_fit_ref 1.067
_refine_ls_hydrogen_treatment none
_refine_ls_matrix_type full
_refine_ls_number_parameters 26
_refine_ls_number_reflns 480
_refine_ls_number_restraints 0
_refine_ls_restrained_S_all 1.067
_refine_ls_R_factor_all 0.0337
_refine_ls_R_factor_gt 0.0272
_refine_ls_shift/su_max 0.000
_refine_ls_shift/su_mean 0.000
_refine_ls_structure_factor_coef Fsqd
_refine_ls_weighting_details 'calc w=1/[\s^2^(Fo^2^)+(0.0252P)^2^+4.0550P] where P=(Fo^2^+2Fc^2^)/3'
_refine_ls_weighting_scheme calc
_refine_ls_wR_factor_gt 0.0632
_refine_ls_wR_factor_ref 0.0662
_reflns_number_gt 417
_reflns_number_total 480
_reflns_threshold_expression >2sigma(I)
_cod_data_source_file cm801693t_si_001.cif
_cod_data_source_block shelxl
_cod_original_sg_symbol_H-M 'P 4/n b m'
_cod_database_code 4001262

loop_
_symmetry_equiv_pos_as_xyz
'x, y, z'
'-x+1/2, -y+1/2, z'
'x, -y+1/2, -z'
'-x+1/2, y, -z'
'-y+1/2, -x+1/2, -z'
'y, x, -z'
'y, -x+1/2, z'
'-y+1/2, x, z'
'-x, -y, -z'
'x-1/2, y-1/2, -z'
'-x, y-1/2, z'
'x-1/2, -y, z'
'y-1/2, x-1/2, z'
'-y, -x, z'
'-y, x-1/2, -z'
'y-1/2, -x, -z'

loop_
_atom_site_label
_atom_site_type_symbol
_atom_site_fract_x
_atom_site_fract_y
_atom_site_fract_z
_atom_site_U_iso_or_equiv
_atom_site_adp_type
_atom_site_occupancy
_atom_site_symmetry_multiplicity
_atom_site_calc_flag
_atom_site_refinement_flags
La1 La 0.7500 0.2500 0.24453(3) 0.00769(19) Uani 1 4 d S
Ni1 Ni 0.7500 0.2500 0.0000 0.0081(4) Uani 1 8 d S
Ga1 Ga 0.7500 0.7500 0.18023(6) 0.0091(3) Uani 1 4 d S
Ga2 Ga 0.7500 0.7500 0.33936(6) 0.0117(3) Uani 1 4 d S
Ga3 Ga 0.50037(9) 0.00037(9) -0.08283(4) 0.0095(2) Uani 1 2 d S
Ga4 Ga 0.56689(12) 0.06689(12) 0.42791(5) 0.0230(3) Uani 1 2 d S

loop_
_atom_site_aniso_label
_atom_site_aniso_U_11
_atom_site_aniso_U_22
_atom_site_aniso_U_33
_atom_site_aniso_U_23
_atom_site_aniso_U_13
_atom_site_aniso_U_12
La1 0.0081(2) 0.0081(2) 0.0070(3) 0.000 0.000 0.0001(2)
Ni1 0.0085(5) 0.0085(5) 0.0074(7) 0.000 0.000 0.000
Ga1 0.0100(4) 0.0100(4) 0.0075(5) 0.000 0.000 0.000
Ga2 0.0133(4) 0.0133(4) 0.0083(4) 0.000 0.000 0.000
Ga3 0.0111(3) 0.0111(3) 0.0061(3) 0.00011(18) 0.00011(18) -0.0005(3)
Ga4 0.0287(4) 0.0287(4) 0.0117(4) 0.0066(2) 0.0066(2) 0.0130(4)

loop_
_atom_type_symbol
_atom_type_description
_atom_type_scat_dispersion_real
_atom_type_scat_dispersion_imag
_atom_type_scat_source
La La -0.2871 2.4523 'International Tables Vol C Tables 4.2.6.8 and 6.1.1.4'
Ni Ni 0.3393 1.1124 'International Tables Vol C Tables 4.2.6.8 and 6.1.1.4'
Ga Ga 0.2307 1.6083 'International Tables Vol C Tables 4.2.6.8 and 6.1.1.4'

loop_
_geom_angle_atom_site_label_1
_geom_angle_atom_site_label_2
_geom_angle_atom_site_label_3
_geom_angle
_geom_angle_site_symmetry_1
_geom_angle_site_symmetry_3
Ga1 La1 Ga1 84.389(13) 11_655 1_545
Ga1 La1 Ga1 84.388(12) 11_655 .
Ga1 La1 Ga1 143.55(4) 1_545 .
Ga1 La1 Ga1 143.55(4) 11_655 11_755
Ga1 La1 Ga1 84.388(12) 1_545 11_755
Ga1 La1 Ga1 84.388(12) . 11_755
Ga1 La1 Ga4 126.74(2) 11_655 2_655
Ga1 La1 Ga4 126.74(2) 1_545 2_655
Ga1 La1 Ga4 87.10(3) . 2_655
Ga1 La1 Ga4 87.10(3) 11_755 2_655
Ga1 La1 Ga4 87.10(3) 11_655 .
Ga1 La1 Ga4 87.10(3) 1_545 .
Ga1 La1 Ga4 126.74(2) . .
Ga1 La1 Ga4 126.74(2) 11_755 .
Ga4 La1 Ga4 57.76(5) 2_655 .
Ga1 La1 Ga3 101.41(3) 11_655 4_655
Ga1 La1 Ga3 47.641(14) 1_545 4_655
Ga1 La1 Ga3 101.41(3) . 4_655
Ga1 La1 Ga3 47.642(14) 11_755 4_655
Ga4 La1 Ga3 131.78(2) 2_655 4_655
Ga4 La1 Ga3 131.78(2) . 4_655
Ga1 La1 Ga3 47.641(14) 11_655 3
Ga1 La1 Ga3 101.41(3) 1_545 3
Ga1 La1 Ga3 47.642(14) . 3
Ga1 La1 Ga3 101.41(3) 11_755 3
Ga4 La1 Ga3 131.78(2) 2_655 3
Ga4 La1 Ga3 131.78(2) . 3
Ga3 La1 Ga3 80.92(4) 4_655 3
Ga1 La1 Ga3 47.607(14) 11_655 9_655
Ga1 La1 Ga3 47.607(14) 1_545 9_655
Ga1 La1 Ga3 101.48(3) . 9_655
Ga1 La1 Ga3 101.48(3) 11_755 9_655
Ga4 La1 Ga3 168.34(3) 2_655 9_655
Ga4 La1 Ga3 110.58(4) . 9_655
Ga3 La1 Ga3 54.68(2) 4_655 9_655
Ga3 La1 Ga3 54.68(2) 3 9_655
Ga1 La1 Ga3 101.47(3) 11_655 10_665
Ga1 La1 Ga3 101.47(3) 1_545 10_665
Ga1 La1 Ga3 47.607(14) . 10_665
Ga1 La1 Ga3 47.607(14) 11_755 10_665
Ga4 La1 Ga3 110.58(4) 2_655 10_665
Ga4 La1 Ga3 168.34(3) . 10_665
Ga3 La1 Ga3 54.68(2) 4_655 10_665
Ga3 La1 Ga3 54.68(2) 3 10_665
Ga3 La1 Ga3 81.08(4) 9_655 10_665
Ga1 La1 Ga2 97.851(11) 11_655 1_545
Ga1 La1 Ga2 44.12(3) 1_545 1_545
Ga1 La1 Ga2 172.32(3) . 1_545
Ga1 La1 Ga2 97.850(11) 11_755 1_545
Ga4 La1 Ga2 85.69(3) 2_655 1_545
Ga4 La1 Ga2 46.395(16) . 1_545
Ga3 La1 Ga2 85.39(3) 4_655 1_545
Ga3 La1 Ga2 138.168(14) 3 1_545
Ga3 La1 Ga2 85.32(3) 9_655 1_545
Ga3 La1 Ga2 138.192(14) 10_665 1_545
Ga1 La1 Ga2 44.12(3) 11_655 11_655
Ga1 La1 Ga2 97.851(11) 1_545 11_655
Ga1 La1 Ga2 97.850(11) . 11_655
Ga1 La1 Ga2 172.32(3) 11_755 11_655
Ga4 La1 Ga2 85.69(3) 2_655 11_655
Ga4 La1 Ga2 46.395(16) . 11_655
Ga3 La1 Ga2 138.168(14) 4_655 11_655
Ga3 La1 Ga2 85.39(3) 3 11_655
Ga3 La1 Ga2 85.32(3) 9_655 11_655
Ga3 La1 Ga2 138.192(14) 10_665 11_655
Ga2 La1 Ga2 79.002(17) 1_545 11_655
Ga3 Ni1 Ga3 118.02(4) 4_655 3
Ga3 Ni1 Ga3 105.375(19) 4_655 .
Ga3 Ni1 Ga3 105.375(19) 3 .
Ga3 Ni1 Ga3 105.375(19) 4_655 2_655
Ga3 Ni1 Ga3 105.375(19) 3 2_655
Ga3 Ni1 Ga3 118.02(4) . 2_655
Ga3 Ni1 Ga3 74.659(17) 4_655 10_665
Ga3 Ni1 Ga3 74.659(17) 3 10_665
Ga3 Ni1 Ga3 179.92(2) . 10_665
Ga3 Ni1 Ga3 61.91(4) 2_655 10_665
Ga3 Ni1 Ga3 74.659(17) 4_655 9_655
Ga3 Ni1 Ga3 74.659(17) 3 9_655
Ga3 Ni1 Ga3 61.91(4) . 9_655
Ga3 Ni1 Ga3 179.92(2) 2_655 9_655
Ga3 Ni1 Ga3 118.17(4) 10_665 9_655
Ga3 Ni1 Ga3 61.91(4) 4_655 12_655
Ga3 Ni1 Ga3 179.93(2) 3 12_655
Ga3 Ni1 Ga3 74.659(18) . 12_655
Ga3 Ni1 Ga3 74.659(18) 2_655 12_655
Ga3 Ni1 Ga3 105.307(19) 10_665 12_655
Ga3 Ni1 Ga3 105.307(19) 9_655 12_655
Ga3 Ni1 Ga3 179.93(2) 4_655 11_665
Ga3 Ni1 Ga3 61.91(4) 3 11_665
Ga3 Ni1 Ga3 74.659(18) . 11_665
Ga3 Ni1 Ga3 74.659(18) 2_655 11_665
Ga3 Ni1 Ga3 105.307(19) 10_665 11_665
Ga3 Ni1 Ga3 105.307(19) 9_655 11_665
Ga3 Ni1 Ga3 118.17(4) 12_655 11_665
Ga2 Ga1 Ga3 125.19(3) . 3
Ga2 Ga1 Ga3 125.19(3) . 4_665
Ga3 Ga1 Ga3 109.61(5) 3 4_665
Ga2 Ga1 Ga3 125.19(3) . 10_665
Ga3 Ga1 Ga3 70.60(3) 3 10_665
Ga3 Ga1 Ga3 70.60(3) 4_665 10_665
Ga2 Ga1 Ga3 125.19(3) . 9_665
Ga3 Ga1 Ga3 70.60(3) 3 9_665
Ga3 Ga1 Ga3 70.60(3) 4_665 9_665
Ga3 Ga1 Ga3 109.61(5) 10_665 9_665
Ga2 Ga1 La1 71.78(2) . 11_665
Ga3 Ga1 La1 68.42(2) 3 11_665
Ga3 Ga1 La1 136.74(2) 4_665 11_665
Ga3 Ga1 La1 136.88(2) 10_665 11_665
Ga3 Ga1 La1 68.32(2) 9_665 11_665
Ga2 Ga1 La1 71.78(2) . .
Ga3 Ga1 La1 68.32(2) 3 .
Ga3 Ga1 La1 136.88(2) 4_665 .
Ga3 Ga1 La1 68.42(2) 10_665 .
Ga3 Ga1 La1 136.74(2) 9_665 .
La1 Ga1 La1 84.389(12) 11_665 .
Ga2 Ga1 La1 71.78(2) . 1_565
Ga3 Ga1 La1 136.88(2) 3 1_565
Ga3 Ga1 La1 68.32(2) 4_665 1_565
Ga3 Ga1 La1 136.74(2) 10_665 1_565
Ga3 Ga1 La1 68.42(2) 9_665 1_565
La1 Ga1 La1 84.388(13) 11_665 1_565
La1 Ga1 La1 143.56(4) . 1_565
Ga2 Ga1 La1 71.78(2) . 11_765
Ga3 Ga1 La1 136.74(2) 3 11_765
Ga3 Ga1 La1 68.42(2) 4_665 11_765
Ga3 Ga1 La1 68.32(2) 10_665 11_765
Ga3 Ga1 La1 136.88(2) 9_665 11_765
La1 Ga1 La1 143.56(4) 11_665 11_765
La1 Ga1 La1 84.389(13) . 11_765
La1 Ga1 La1 84.388(12) 1_565 11_765
Ga1 Ga2 Ga4 121.77(3) . 12_665
Ga1 Ga2 Ga4 121.77(3) . 1_565
Ga4 Ga2 Ga4 73.90(3) 12_665 1_565
Ga1 Ga2 Ga4 121.77(3) . 11_665
Ga4 Ga2 Ga4 116.46(5) 12_665 11_665
Ga4 Ga2 Ga4 73.90(3) 1_565 11_665
Ga1 Ga2 Ga4 121.77(3) . 2_655
Ga4 Ga2 Ga4 73.90(3) 12_665 2_655
Ga4 Ga2 Ga4 116.46(5) 1_565 2_655
Ga4 Ga2 Ga4 73.90(3) 11_665 2_655
Ga1 Ga2 La1 64.10(2) . 11_665
Ga4 Ga2 La1 153.14(2) 12_665 11_665
Ga4 Ga2 La1 81.22(3) 1_565 11_665
Ga4 Ga2 La1 64.39(3) 11_665 11_665
Ga4 Ga2 La1 127.78(2) 2_655 11_665
Ga1 Ga2 La1 64.10(2) . .
Ga4 Ga2 La1 127.78(2) 12_665 .
Ga4 Ga2 La1 153.15(2) 1_565 .
Ga4 Ga2 La1 81.22(3) 11_665 .
Ga4 Ga2 La1 64.39(3) 2_655 .
La1 Ga2 La1 79.002(17) 11_665 .
Ga1 Ga2 La1 64.10(2) . 11_765
Ga4 Ga2 La1 64.39(3) 12_665 11_765
Ga4 Ga2 La1 127.78(2) 1_565 11_765
Ga4 Ga2 La1 153.15(2) 11_665 11_765
Ga4 Ga2 La1 81.22(3) 2_655 11_765
La1 Ga2 La1 128.20(4) 11_665 11_765
La1 Ga2 La1 79.002(17) . 11_765
Ga1 Ga2 La1 64.10(2) . 1_565
Ga4 Ga2 La1 81.22(3) 12_665 1_565
Ga4 Ga2 La1 64.39(3) 1_565 1_565
Ga4 Ga2 La1 127.78(2) 11_665 1_565
Ga4 Ga2 La1 153.14(2) 2_655 1_565
La1 Ga2 La1 79.002(17) 11_665 1_565
La1 Ga2 La1 128.20(4) . 1_565
La1 Ga2 La1 79.001(17) 11_765 1_565
Ni1 Ga3 Ni1 118.09(4) . 9_655
Ni1 Ga3 Ga3 59.15(3) . 9_655
Ni1 Ga3 Ga3 58.94(3) 9_655 9_655
Ni1 Ga3 Ga1 107.32(3) . 3
Ni1 Ga3 Ga1 107.16(3) 9_655 3
Ga3 Ga3 Ga1 125.19(3) 9_655 3
Ni1 Ga3 Ga1 107.32(3) . 9_665
Ni1 Ga3 Ga1 107.16(3) 9_655 9_665
Ga3 Ga3 Ga1 125.19(3) 9_655 9_665
Ga1 Ga3 Ga1 109.61(5) 3 9_665
Ni1 Ga3 La1 80.53(4) . 3
Ni1 Ga3 La1 161.38(3) 9_655 3
Ga3 Ga3 La1 139.68(5) 9_655 3
Ga1 Ga3 La1 64.04(2) 3 3
Ga1 Ga3 La1 64.04(2) 9_665 3
Ni1 Ga3 La1 161.53(3) . 9_655
Ni1 Ga3 La1 80.38(4) 9_655 9_655
Ga3 Ga3 La1 139.32(5) 9_655 9_655
Ga1 Ga3 La1 63.98(3) 3 9_655
Ga1 Ga3 La1 63.98(3) 9_665 9_655
La1 Ga3 La1 81.00(4) 3 9_655
Ga4 Ga4 Ga2 111.61(4) 9_656 11_655
Ga4 Ga4 Ga2 111.61(4) 9_656 1_545
Ga2 Ga4 Ga2 110.42(5) 11_655 1_545
Ga4 Ga4 La1 178.26(7) 9_656 .
Ga2 Ga4 La1 69.21(3) 11_655 .
Ga2 Ga4 La1 69.21(3) 1_545 .

loop_
_geom_bond_atom_site_label_1
_geom_bond_atom_site_label_2
_geom_bond_distance
_geom_bond_site_symmetry_2
La1 Ga1 3.1968(15) 11_655
La1 Ga1 3.1968(15) 1_545
La1 Ga1 3.1968(15) .
La1 Ga1 3.1969(15) 11_755
La1 Ga4 3.2560(13) 2_655
La1 Ga4 3.2560(13) .
La1 Ga3 3.3040(12) 4_655
La1 Ga3 3.3040(12) 3
La1 Ga3 3.3081(12) 9_655
La1 Ga3 3.3081(12) 10_665
La1 Ga2 3.3755(14) 1_545
La1 Ga2 3.3755(14) 11_655
Ni1 Ga3 2.5010(12) 4_655
Ni1 Ga3 2.5010(12) 3
Ni1 Ga3 2.5010(12) .
Ni1 Ga3 2.5010(12) 2_655
Ni1 Ga3 2.5064(12) 10_665
Ni1 Ga3 2.5064(12) 9_655
Ni1 Ga3 2.5064(12) 12_655
Ni1 Ga3 2.5064(12) 11_665
Ga1 Ga2 2.4740(15) .
Ga1 Ga3 2.6274(11) 3
Ga1 Ga3 2.6274(11) 4_665
Ga1 Ga3 2.6274(11) 10_665
Ga1 Ga3 2.6274(11) 9_665
Ga1 La1 3.1968(15) 11_665
Ga1 La1 3.1968(15) 1_565
Ga1 La1 3.1968(15) 11_765
Ga2 Ga4 2.6144(12) 12_665
Ga2 Ga4 2.6144(12) 1_565
Ga2 Ga4 2.6144(12) 11_665
Ga2 Ga4 2.6144(12) 2_655
Ga2 La1 3.3755(14) 11_665
Ga2 La1 3.3755(15) 11_765
Ga2 La1 3.3755(14) 1_565
Ga3 Ni1 2.5064(12) 9_655
Ga3 Ga3 2.5756(14) 9_655
Ga3 Ga1 2.6274(11) 3
Ga3 Ga1 2.6274(11) 9_665
Ga3 La1 3.3040(12) 3
Ga3 La1 3.3081(12) 9_655
Ga4 Ga4 2.5189(17) 9_656
Ga4 Ga2 2.6145(12) 11_655
Ga4 Ga2 2.6145(12) 1_545
